data_7100008
loop_
_publ_author_name
'Aitipamula Srinivasulu'
'Ashwini Nangia'

_publ_section_title
;
Concomitant polymorphs of
2,2',6,6'-tetramethyl-4,4'-terphenyldiol: the b-quinol network
reproduced in a metastable polymorph
;
_journal_name_full 'Chemical Communications'
_journal_paper_doi 10.1039/b500665a
_journal_year 2005
_chemical_formula_moiety 'C22 H22 O2'
_chemical_formula_sum 'C22 H22 O2'
_chemical_formula_weight 318.40
_chemical_melting_point 531
_space_group_IT_number 148
_symmetry_cell_setting hexagonal
_symmetry_space_group_name_Hall '-R 3'
_symmetry_space_group_name_H-M 'R -3 :H'
_cell_angle_alpha 90.00
_cell_angle_beta 90.00
_cell_angle_gamma 120.00
_cell_formula_units_Z 9
_cell_length_a 20.8580(12)
_cell_length_b 20.8580(12)
_cell_length_c 10.0116(12)
_cell_measurement_temperature 100(2)
_cell_volume 3772.1(5)
_diffrn_ambient_temperature 100(2)
_exptl_crystal_density_diffrn 1.261
_cod_original_sg_symbol_H-M 'R -3'
_cod_database_code 7100008

loop_
_symmetry_equiv_pos_as_xyz
'x, y, z'
'-y, x-y, z'
'-x+y, -x, z'
'x+2/3, y+1/3, z+1/3'
'-y+2/3, x-y+1/3, z+1/3'
'-x+y+2/3, -x+1/3, z+1/3'
'x+1/3, y+2/3, z+2/3'
'-y+1/3, x-y+2/3, z+2/3'
'-x+y+1/3, -x+2/3, z+2/3'
'-x, -y, -z'
'y, -x+y, -z'
'x-y, x, -z'
'-x+2/3, -y+1/3, -z+1/3'
'y+2/3, -x+y+1/3, -z+1/3'
'x-y+2/3, x+1/3, -z+1/3'
'-x+1/3, -y+2/3, -z+2/3'
'y+1/3, -x+y+2/3, -z+2/3'
'x-y+1/3, x+2/3, -z+2/3'

loop_
_atom_site_label
_atom_site_type_symbol
_atom_site_fract_x
_atom_site_fract_y
_atom_site_fract_z
_atom_site_U_iso_or_equiv
_atom_site_adp_type
_atom_site_occupancy
_atom_site_symmetry_multiplicity
_atom_site_calc_flag
_atom_site_refinement_flags
_atom_site_disorder_assembly
_atom_site_disorder_group
O1 O 0.19252(5) 0.60016(5) 1.11504(9) 0.0188(2) Uani 1 1 d . . .
C1 C 0.05882(7) 0.49069(7) 0.85922(13) 0.0172(3) Uani 1 1 d . . .
H1 H 0.0184 0.4418 0.8483 0.021 Uiso 1 1 calc R . .
C2 C 0.07879(7) 0.54049(7) 0.75302(13) 0.0169(3) Uani 1 1 d . . .
C3 C 0.17880(7) 0.63366(7) 0.88948(13) 0.0165(3) Uani 1 1 d . . .
C4 C 0.15570(7) 0.58245(7) 0.99390(12) 0.0157(3) Uani 1 1 d . . .
C5 C 0.09636(7) 0.51043(7) 0.98046(13) 0.0167(3) Uani 1 1 d . . .
C6 C 0.13899(7) 0.61151(7) 0.77059(12) 0.0167(3) Uani 1 1 d . . .
H6 H 0.1533 0.6459 0.6991 0.020 Uiso 1 1 calc R . .
C7 C 0.24561(8) 0.70959(8) 0.90305(13) 0.0219(3) Uani 1 1 d . . .
H7A H 0.2615 0.7319 0.8144 0.033 Uiso 1 1 calc R . .
H7B H 0.2858 0.7057 0.9457 0.033 Uiso 1 1 calc R . .
H7C H 0.2330 0.7406 0.9579 0.033 Uiso 1 1 calc R . .
C8 C 0.02718(7) 0.57018(7) 0.55126(13) 0.0191(3) Uani 1 1 d . . .
H8 H 0.0455 0.6187 0.5856 0.023 Uiso 1 1 calc R . .
C9 C -0.00952(7) 0.55152(7) 0.42979(13) 0.0189(3) Uani 1 1 d . . .
H9 H -0.0156 0.5876 0.3824 0.023 Uiso 1 1 calc R . .
C10 C 0.03779(7) 0.51919(7) 0.62438(13) 0.0169(3) Uani 1 1 d . . .
C11 C 0.07451(8) 0.45659(7) 1.09460(13) 0.0209(3) Uani 1 1 d . . .
H11A H 0.0263 0.4129 1.0756 0.031 Uiso 1 1 calc R . .
H11B H 0.0712 0.4803 1.1768 0.031 Uiso 1 1 calc R . .
H11C H 0.1118 0.4415 1.1058 0.031 Uiso 1 1 calc R . .
H11 H 0.2167(11) 0.6467(12) 1.1316(19) 0.045(6) Uiso 1 1 d . . .

loop_
_atom_site_aniso_label
_atom_site_aniso_U_11
_atom_site_aniso_U_22
_atom_site_aniso_U_33
_atom_site_aniso_U_23
_atom_site_aniso_U_13
_atom_site_aniso_U_12
O1 0.0241(5) 0.0180(5) 0.0139(5) -0.0015(4) -0.0049(4) 0.0102(4)
C1 0.0160(6) 0.0159(6) 0.0191(7) -0.0019(5) -0.0013(5) 0.0075(5)
C2 0.0174(6) 0.0200(7) 0.0157(6) -0.0016(5) -0.0007(5) 0.0112(5)
C3 0.0173(6) 0.0182(6) 0.0162(7) -0.0016(5) -0.0003(5) 0.0105(5)
C4 0.0178(6) 0.0208(7) 0.0126(6) -0.0029(5) -0.0014(5) 0.0128(5)
C5 0.0176(6) 0.0199(7) 0.0161(6) 0.0003(5) 0.0016(5) 0.0119(5)
C6 0.0194(6) 0.0185(6) 0.0137(6) 0.0013(5) 0.0008(5) 0.0107(5)
C7 0.0246(7) 0.0205(7) 0.0161(7) 0.0004(5) -0.0036(5) 0.0080(6)
C8 0.0201(7) 0.0172(6) 0.0183(7) -0.0035(5) -0.0029(5) 0.0081(5)
C9 0.0204(7) 0.0188(7) 0.0184(7) 0.0019(5) -0.0016(5) 0.0103(5)
C10 0.0145(6) 0.0193(7) 0.0154(6) -0.0003(5) -0.0001(5) 0.0074(5)
C11 0.0222(7) 0.0194(7) 0.0193(7) 0.0010(5) -0.0014(5) 0.0091(6)

loop_
_geom_bond_atom_site_label_1
_geom_bond_atom_site_label_2
_geom_bond_distance
_geom_bond_site_symmetry_2
_geom_bond_publ_flag
O1 C4 1.3832(15) . ?
O1 H11 0.86(2) . ?
C1 C5 1.3905(18) . ?
C1 C2 1.3966(18) . ?
C1 H1 0.9500 . ?
C2 C6 1.3935(18) . ?
C2 C10 1.4858(17) . ?
C3 C6 1.3915(18) . ?
C3 C4 1.3968(18) . ?
C3 C7 1.5038(18) . ?
C4 C5 1.3954(18) . ?
C5 C11 1.5044(18) . ?
C6 H6 0.9500 . ?
C7 H7A 0.9800 . ?
C7 H7B 0.9800 . ?
C7 H7C 0.9800 . ?
C8 C9 1.3851(18) . ?
C8 C10 1.3968(18) . ?
C8 H8 0.9500 . ?
C9 C10 1.3956(18) 10_566 ?
C9 H9 0.9500 . ?
C10 C9 1.3956(18) 10_566 ?
C11 H11A 0.9800 . ?
C11 H11B 0.9800 . ?
C11 H11C 0.9800 . ?
